data_4332959
loop_
_publ_author_name
'Song, Li'
'Li, Jianrong'
'Lin, Ping'
'Li, Zhihua'
'Li, Tao'
'Du, Shaowu'
'Wu, Xintao'

_publ_section_title
;
 Synthesis and Crystal Structures of Multidimensional Coordination
 Polymers Based on W/Cu/S Clusters with Flexible Imidazole Ligands
;
_journal_issue 25
_journal_name_full 'Inorganic Chemistry'
_journal_page_first 10155
_journal_page_last 10161
_journal_paper_doi 10.1021/ic061142i
_journal_volume 45
_journal_year 2006
_chemical_formula_sum 'C46 H45 Cu4 N15 O0 S6 W'
_chemical_formula_weight 1438.34
_chemical_name_systematic
; 
 ? 
;
_space_group_IT_number 14
_symmetry_cell_setting monoclinic
_symmetry_space_group_name_Hall '-P 2yn'
_symmetry_space_group_name_H-M 'P 1 21/n 1'
_atom_sites_solution_hydrogens geom
_atom_sites_solution_primary direct
_atom_sites_solution_secondary difmap
_audit_creation_method SHELXL-97
_cell_angle_alpha 90.00
_cell_angle_beta 92.616(2)
_cell_angle_gamma 90.00
_cell_formula_units_Z 4
_cell_length_a 12.2328(5)
_cell_length_b 25.3056(11)
_cell_length_c 17.4975(8)
_cell_measurement_reflns_used 7991
_cell_measurement_temperature 293(2)
_cell_measurement_theta_max 25.00
_cell_measurement_theta_min 3.04
_cell_volume 5410.9(4)
_computing_cell_refinement 'CrystalClear (Rigaku/MSC Inc., 2005)'
_computing_data_collection 'CrystalClear (Rigaku/MSC Inc., 2005)'
_computing_data_reduction 'CrystalClear (Rigaku/MSC Inc., 2005)'
_computing_structure_refinement 'SHELXL-97 (Sheldrick, 1997)'
_computing_structure_solution 'SHELXS-97 (Sheldrick, 1990)'
_diffrn_ambient_temperature 293(2)
_diffrn_measured_fraction_theta_full 0.997
_diffrn_measured_fraction_theta_max 0.997
_diffrn_measurement_device_type 'Saturn70 (4x4 bin mode)'
_diffrn_measurement_method CCD_Profile_fitting
_diffrn_radiation_monochromator graphite
_diffrn_radiation_source 'fine-focus sealed tube'
_diffrn_radiation_type MoK\a
_diffrn_radiation_wavelength 0.71073
_diffrn_reflns_av_R_equivalents 0.0331
_diffrn_reflns_av_sigmaI/netI 0.0306
_diffrn_reflns_limit_h_max 14
_diffrn_reflns_limit_h_min -13
_diffrn_reflns_limit_k_max 22
_diffrn_reflns_limit_k_min -30
_diffrn_reflns_limit_l_max 20
_diffrn_reflns_limit_l_min -20
_diffrn_reflns_number 33944
_diffrn_reflns_theta_full 25.00
_diffrn_reflns_theta_max 25.00
_diffrn_reflns_theta_min 3.04
_diffrn_standards_decay_% none
_diffrn_standards_interval_count none
_diffrn_standards_interval_time none
_diffrn_standards_number none
_exptl_absorpt_coefficient_mu 3.945
_exptl_absorpt_correction_T_max 1.0000
_exptl_absorpt_correction_T_min .6104
_exptl_absorpt_correction_type empirical
_exptl_absorpt_process_details 'SADABS (Sheldrick, 1996)'
_exptl_crystal_colour orange
_exptl_crystal_density_diffrn 1.766
_exptl_crystal_density_method 'not measured'
_exptl_crystal_description prism
_exptl_crystal_F_000 2848
_exptl_crystal_size_max .38
_exptl_crystal_size_mid .15
_exptl_crystal_size_min .10
_refine_diff_density_max 0.861
_refine_diff_density_min -0.545
_refine_diff_density_rms 0.088
_refine_ls_extinction_method none
_refine_ls_goodness_of_fit_ref 1.156
_refine_ls_hydrogen_treatment mixed
_refine_ls_matrix_type full
_refine_ls_number_parameters 635
_refine_ls_number_reflns 9506
_refine_ls_number_restraints 5
_refine_ls_restrained_S_all 1.162
_refine_ls_R_factor_gt 0.0326
_refine_ls_shift/su_max 0.003
_refine_ls_shift/su_mean 0.000
_refine_ls_structure_factor_coef Fsqd
_refine_ls_weighting_details 'calc w=1/[\s^2^(Fo^2^)+(0.0180P)^2^+9.3042P] where P=(Fo^2^+2Fc^2^)/3'
_refine_ls_weighting_scheme calc
_refine_ls_wR_factor_gt 0.0628
_refine_ls_wR_factor_ref 0.0644
_reflns_number_gt 8912
_reflns_number_total 9506
_reflns_threshold_expression >2sigma(I)
_cod_data_source_file ic061142isup2.cif
_cod_data_source_block compound2
_cod_depositor_comments
;
The following automatic conversions were performed:

'_symmetry_cell_setting' value 'Monoclinic' changed to 'monoclinic'
according to /home/saulius/struct/CIF-dictionaries/cif_core.dic
dictionary named 'cif_core.dic' version 2.4.2 from 2011-04-26.

Automatic conversion script
Id: cif_fix_values 1891 2012-01-12 08:04:46Z andrius 
;
_cod_original_sg_symbol_H-M P2(1)/n
_cod_database_code 4332959
_refine_ls_r_factor_ref 0.0361

loop_
_symmetry_equiv_pos_as_xyz
'x, y, z'
'-x+1/2, y+1/2, -z+1/2'
'-x, -y, -z'
'x-1/2, -y-1/2, z-1/2'

loop_
_atom_site_label
_atom_site_type_symbol
_atom_site_fract_x
_atom_site_fract_y
_atom_site_fract_z
_atom_site_U_iso_or_equiv
_atom_site_adp_type
_atom_site_occupancy
_atom_site_symmetry_multiplicity
_atom_site_calc_flag
_atom_site_refinement_flags
_atom_site_disorder_assembly
_atom_site_disorder_group
W W 0.417356(13) 0.956960(6) 0.250158(8) 0.01723(5) Uani 1 1 d . A .
Cu1 Cu 0.52750(4) 0.90605(2) 0.14384(3) 0.02649(12) Uani 1 1 d . . .
Cu2 Cu 0.29922(4) 1.00871(2) 0.13922(3) 0.02511(12) Uani 1 1 d D . .
Cu4 Cu 0.52522(4) 0.89906(2) 0.35965(3) 0.02352(12) Uani 1 1 d . . .
Cu3 Cu 0.31774(4) 1.007973(19) 0.36190(3) 0.02216(11) Uani 1 1 d . . .
S1 S 0.44602(9) 0.86986(4) 0.24587(5) 0.0225(2) Uani 1 1 d . A .
S2 S 0.23801(8) 0.97253(4) 0.25111(6) 0.0216(2) Uani 1 1 d . A .
S4 S 0.49987(8) 0.98892(4) 0.35767(5) 0.0224(2) Uani 1 1 d . A .
S3 S 0.48352(9) 0.99494(4) 0.14634(6) 0.0265(2) Uani 1 1 d . A .
S5 S 0.13164(10) 1.17505(5) 0.08663(7) 0.0383(3) Uani 1 1 d . A .
S6 S 0.88821(10) 0.84484(5) 0.42956(7) 0.0384(3) Uani 1 1 d . A .
N1 N 0.4960(3) 0.85937(15) 0.05253(18) 0.0282(8) Uani 1 1 d . . .
N2 N 0.5176(3) 0.80624(14) -0.04509(18) 0.0247(8) Uani 1 1 d . . .
N3 N 0.6954(3) 0.90833(14) 0.14747(19) 0.0277(8) Uani 1 1 d . . .
N4 N 0.8703(3) 0.90452(14) 0.1831(2) 0.0317(9) Uani 1 1 d . . .
N7 N 0.2930(3) 1.08771(13) 0.35932(18) 0.0232(8) Uani 1 1 d . A .
N8 N 0.2789(3) 1.17332(13) 0.37967(18) 0.0244(8) Uani 1 1 d . A .
N9 N 0.2293(3) 0.98191(13) 0.44863(18) 0.0263(8) Uani 1 1 d . A .
N10 N 0.1201(3) 0.98435(15) 0.54559(19) 0.0338(9) Uani 1 1 d . A .
N11 N 0.4347(3) 0.86506(13) 0.44364(18) 0.0248(8) Uani 1 1 d . A .
N12 N 0.3487(3) 0.85456(14) 0.55015(17) 0.0258(8) Uani 1 1 d . A .
N13 N 0.2384(3) 1.07860(15) 0.1119(2) 0.0318(9) Uani 1 1 d . A .
N14 N 0.6761(3) 0.87543(15) 0.3837(2) 0.0318(9) Uani 1 1 d . A .
C1 C 0.5639(4) 0.84323(18) 0.0010(2) 0.0278(10) Uani 1 1 d . . .
H1A H 0.6348 0.8558 -0.0030 0.033 Uiso 1 1 calc R . .
C2 C 0.4021(3) 0.83078(17) 0.0388(2) 0.0264(10) Uani 1 1 d . . .
H2A H 0.3394 0.8334 0.0667 0.032 Uiso 1 1 calc R . .
C3 C 0.4138(4) 0.79829(18) -0.0213(2) 0.0292(10) Uani 1 1 d . . .
H3A H 0.3618 0.7751 -0.0424 0.035 Uiso 1 1 calc R . .
C4 C 0.5636(4) 0.78219(17) -0.1133(2) 0.0273(10) Uani 1 1 d . . .
H4A H 0.5577 0.7440 -0.1105 0.033 Uiso 1 1 calc R . .
H4B H 0.6405 0.7913 -0.1153 0.033 Uiso 1 1 calc R . .
C5 C 0.5024(3) 0.80202(17) -0.1844(2) 0.0237(9) Uani 1 1 d . . .
C6 C 0.5194(4) 0.85306(18) -0.2098(2) 0.0307(10) Uani 1 1 d . . .
H6A H 0.5724 0.8741 -0.1850 0.037 Uiso 1 1 calc R . .
C7 C 0.4585(4) 0.87306(18) -0.2716(2) 0.0335(11) Uani 1 1 d . . .
H7A H 0.4713 0.9073 -0.2884 0.040 Uiso 1 1 calc R . .
C8 C 0.3787(3) 0.84261(17) -0.3087(2) 0.0238(9) Uani 1 1 d . . .
C9 C 0.3636(4) 0.79153(18) -0.2848(2) 0.0333(11) Uani 1 1 d . . .
H9A H 0.3115 0.7704 -0.3102 0.040 Uiso 1 1 calc R . .
C10 C 0.4254(4) 0.77115(17) -0.2228(2) 0.0316(10) Uani 1 1 d . . .
H10A H 0.4146 0.7365 -0.2073 0.038 Uiso 1 1 calc R . .
C11 C 0.7679(3) 0.89091(17) 0.1995(2) 0.0267(10) Uani 1 1 d . . .
H11A H 0.7503 0.8715 0.2424 0.032 Uiso 1 1 calc R . .
C12 C 0.7559(4) 0.93377(19) 0.0942(3) 0.0384(12) Uani 1 1 d . . .
H12A H 0.7272 0.9500 0.0500 0.046 Uiso 1 1 calc R . .
C13 C 0.8621(4) 0.9316(2) 0.1156(3) 0.0453(13) Uani 1 1 d . . .
H13A H 0.9197 0.9459 0.0895 0.054 Uiso 1 1 calc R . .
C14 C 0.9708(4) 0.8891(2) 0.2252(3) 0.0398(12) Uani 1 1 d . . .
H14A H 0.9529 0.8772 0.2758 0.048 Uiso 1 1 calc R . .
H14B H 1.0179 0.9198 0.2314 0.048 Uiso 1 1 calc R . .
C19 C 0.1746(7) 0.9175(2) -0.1898(3) 0.071(2) Uani 1 1 d D . .
C20 C 0.0725(6) 0.9088(2) -0.2227(3) 0.0610(18) Uani 1 1 d . . .
H20A H 0.0276 0.8832 -0.2026 0.073 Uiso 1 1 calc R . .
C21 C 0.2389(5) 0.9560(3) -0.2197(3) 0.063(2) Uani 1 1 d . . .
H21A H 0.3077 0.9626 -0.1969 0.076 Uiso 1 1 calc R . .
C22 C 0.3135(3) 1.12639(16) 0.4080(2) 0.0262(9) Uani 1 1 d . . .
H22A H 0.3477 1.1219 0.4561 0.031 Uiso 1 1 calc R A .
C23 C 0.2415(4) 1.11174(17) 0.2961(2) 0.0288(10) Uani 1 1 d . . .
H23A H 0.2168 1.0943 0.2518 0.035 Uiso 1 1 calc R A .
C24 C 0.2326(4) 1.16395(18) 0.3085(2) 0.0313(10) Uani 1 1 d . A .
H24A H 0.2011 1.1888 0.2752 0.038 Uiso 1 1 calc R . .
C25 C 0.2815(4) 1.22358(17) 0.4210(2) 0.0334(11) Uani 1 1 d . . .
H25A H 0.3125 1.2178 0.4723 0.040 Uiso 1 1 calc R A .
H25B H 0.2071 1.2361 0.4254 0.040 Uiso 1 1 calc R . .
C26 C 0.3474(4) 1.26593(16) 0.3824(2) 0.0277(10) Uani 1 1 d . A .
C27 C 0.3033(4) 1.29393(17) 0.3206(3) 0.0307(10) Uani 1 1 d . . .
H27A H 0.2329 1.2861 0.3016 0.037 Uiso 1 1 calc R A .
C28 C 0.3622(4) 1.33343(18) 0.2866(3) 0.0313(10) Uani 1 1 d . A .
H28A H 0.3311 1.3519 0.2451 0.038 Uiso 1 1 calc R . .
C29 C 0.4674(4) 1.34559(17) 0.3141(3) 0.0312(10) Uani 1 1 d . . .
C30 C 0.5115(4) 1.31741(19) 0.3758(3) 0.0355(11) Uani 1 1 d . A .
H30A H 0.5820 1.3250 0.3949 0.043 Uiso 1 1 calc R . .
C31 C 0.4518(4) 1.27802(18) 0.4095(3) 0.0338(11) Uani 1 1 d . . .
H31A H 0.4827 1.2595 0.4510 0.041 Uiso 1 1 calc R A .
C32 C 0.1907(4) 1.01117(18) 0.5039(2) 0.0361(11) Uani 1 1 d . . .
H32A H 0.2102 1.0462 0.5128 0.043 Uiso 1 1 calc R A .
C33 C 0.1799(3) 0.93361(17) 0.4559(2) 0.0263(9) Uani 1 1 d . . .
H33A H 0.1907 0.9046 0.4245 0.032 Uiso 1 1 calc R A .
C34 C 0.1129(3) 0.93444(17) 0.5154(2) 0.0276(10) Uani 1 1 d . A .
H34A H 0.0705 0.9067 0.5324 0.033 Uiso 1 1 calc R . .
C35 C 0.0640(5) 1.0041(2) 0.6122(2) 0.0426(13) Uani 1 1 d . . .
H35A H -0.0144 0.9994 0.6037 0.051 Uiso 1 1 calc R A .
H35B H 0.0783 1.0416 0.6183 0.051 Uiso 1 1 calc R . .
C36 C 0.1020(3) 0.97532(17) 0.6838(2) 0.0244(9) Uani 1 1 d . A .
C37 C 0.0357(4) 0.9377(2) 0.7144(2) 0.0367(12) Uani 1 1 d . . .
H37A H -0.0340 0.9317 0.6927 0.044 Uiso 1 1 calc R A .
C38 C 0.2041(4) 0.9848(2) 0.7176(3) 0.0411(13) Uani 1 1 d . . .
H38A H 0.2490 1.0107 0.6979 0.049 Uiso 1 1 calc R A .
C39 C 0.4144(3) 0.88574(17) 0.5111(2) 0.0250(9) Uani 1 1 d . . .
H39A H 0.4424 0.9178 0.5291 0.030 Uiso 1 1 calc R A .
C40 C 0.3771(4) 0.81868(17) 0.4407(2) 0.0307(10) Uani 1 1 d . . .
H40A H 0.3749 0.7953 0.3996 0.037 Uiso 1 1 calc R A .
C41 C 0.3238(4) 0.81165(17) 0.5058(2) 0.0324(11) Uani 1 1 d . A .
H41A H 0.2793 0.7833 0.5179 0.039 Uiso 1 1 calc R . .
C42 C 0.3090(4) 0.8663(2) 0.6267(2) 0.0362(11) Uani 1 1 d . . .
H42A H 0.2349 0.8530 0.6294 0.043 Uiso 1 1 calc R A .
H42B H 0.3065 0.9043 0.6334 0.043 Uiso 1 1 calc R . .
C43 C 0.1938(3) 1.11820(18) 0.1014(2) 0.0270(10) Uani 1 1 d . . .
C44 C 0.7637(4) 0.86248(17) 0.4024(2) 0.0261(9) Uani 1 1 d . . .
C45 C 0.0686(15) 0.7717(6) -0.3182(11) 0.192(11) Uani 1 1 d D . .
C46 C 0.0743(11) 0.7589(4) -0.2332(10) 0.211(10) Uani 1 1 d . . .
H46A H 0.0093 0.7714 -0.2104 0.317 Uiso 1 1 calc R . .
H46B H 0.1372 0.7758 -0.2092 0.317 Uiso 1 1 calc R . .
H46C H 0.0802 0.7213 -0.2264 0.317 Uiso 1 1 calc R . .
N15 N 0.0745(15) 0.7800(7) -0.3830(10) 0.251(10) Uani 1 1 d D . .
C15 C 0.2949(4) 0.9444(2) -0.0148(3) 0.0226(18) Uiso 0.525(6) 1 d PG A 1
H15A H 0.3617 0.9572 -0.0301 0.027 Uiso 0.525(6) 1 calc PR A 1
N5 N 0.2475(4) 0.9559(2) 0.0520(3) 0.0190(15) Uiso 0.525(6) 1 d PGD A 1
C16 C 0.1508(5) 0.9295(2) 0.0528(3) 0.040(2) Uiso 0.525(6) 1 d PG A 1
H16A H 0.1018 0.9303 0.0918 0.049 Uiso 0.525(6) 1 calc PR A 1
C17 C 0.1385(5) 0.9016(2) -0.0135(3) 0.043(3) Uiso 0.525(6) 1 d PG A 1
H17A H 0.0795 0.8800 -0.0277 0.051 Uiso 0.525(6) 1 calc PR A 1
N6 N 0.2275(4) 0.9109(2) -0.0552(3) 0.0238(16) Uiso 0.525(6) 1 d PG A 1
C18 C 0.2506(7) 0.8909(3) -0.1294(4) 0.043(3) Uani 0.525(6) 1 d PGD A 1
H18A H 0.2397 0.8530 -0.1308 0.052 Uiso 0.525(6) 1 calc PR A 1
H18B H 0.3263 0.8981 -0.1401 0.052 Uiso 0.525(6) 1 calc PR A 1
C15A C 0.2513(4) 0.9353(2) 0.0032(3) 0.032(2) Uiso 0.475(6) 1 d PG A 2
H15B H 0.3232 0.9235 0.0024 0.038 Uiso 0.475(6) 1 calc PR A 2
N5A N 0.2118(5) 0.9728(2) 0.0521(3) 0.032(2) Uiso 0.475(6) 1 d PGD A 2
C16A C 0.1015(5) 0.9791(3) 0.0347(3) 0.037(3) Uiso 0.475(6) 1 d PG A 2
H16B H 0.0547 1.0020 0.0590 0.044 Uiso 0.475(6) 1 calc PR A 2
C17A C 0.0727(4) 0.9455(3) -0.0250(3) 0.041(3) Uiso 0.475(6) 1 d PG A 2
H17B H 0.0031 0.9418 -0.0480 0.049 Uiso 0.475(6) 1 calc PR A 2
N6A N 0.1653(4) 0.91846(18) -0.0445(3) 0.033(2) Uiso 0.475(6) 1 d PG A 2
C18A C 0.1756(13) 0.8832(5) -0.1119(6) 0.057(4) Uani 0.475(6) 1 d PD A 2
H18C H 0.1154 0.8583 -0.1144 0.069 Uiso 0.475(6) 1 calc PR A 2
H18D H 0.2433 0.8634 -0.1064 0.069 Uiso 0.475(6) 1 calc PR A 2

loop_
_atom_site_aniso_label
_atom_site_aniso_U_11
_atom_site_aniso_U_22
_atom_site_aniso_U_33
_atom_site_aniso_U_23
_atom_site_aniso_U_13
_atom_site_aniso_U_12
W 0.02142(9) 0.01672(9) 0.01374(8) -0.00065(6) 0.00288(6) 0.00066(7)
Cu1 0.0298(3) 0.0304(3) 0.0196(2) -0.0043(2) 0.0062(2) 0.0056(2)
Cu2 0.0312(3) 0.0245(3) 0.0194(2) 0.0030(2) -0.0016(2) 0.0006(2)
Cu4 0.0282(3) 0.0235(3) 0.0187(2) 0.0004(2) -0.0008(2) 0.0031(2)
Cu3 0.0295(3) 0.0204(3) 0.0170(2) -0.0022(2) 0.0059(2) 0.0020(2)
S1 0.0308(6) 0.0189(5) 0.0179(5) -0.0019(4) 0.0013(4) 0.0030(4)
S2 0.0215(5) 0.0227(5) 0.0205(5) -0.0001(4) 0.0016(4) 0.0002(4)
S4 0.0266(5) 0.0202(5) 0.0203(5) -0.0025(4) -0.0002(4) -0.0002(4)
S3 0.0322(6) 0.0260(6) 0.0220(5) 0.0050(4) 0.0102(4) 0.0055(5)
S5 0.0418(7) 0.0271(6) 0.0453(7) 0.0072(5) -0.0049(6) 0.0037(5)
S6 0.0287(6) 0.0353(7) 0.0508(7) -0.0031(6) -0.0025(5) 0.0087(5)
N1 0.031(2) 0.035(2) 0.0195(17) -0.0023(16) 0.0072(15) 0.0032(17)
N2 0.030(2) 0.027(2) 0.0170(16) -0.0006(14) 0.0017(15) 0.0073(16)
N3 0.028(2) 0.034(2) 0.0223(18) -0.0010(16) 0.0111(15) 0.0067(16)
N4 0.027(2) 0.028(2) 0.041(2) -0.0017(17) 0.0103(17) 0.0020(16)
N7 0.031(2) 0.0202(19) 0.0187(17) -0.0009(14) 0.0074(15) -0.0004(15)
N8 0.033(2) 0.0168(18) 0.0236(18) -0.0004(14) 0.0061(15) 0.0007(15)
N9 0.038(2) 0.0201(19) 0.0210(17) -0.0015(15) 0.0093(15) 0.0040(16)
N10 0.050(2) 0.030(2) 0.0235(19) 0.0079(16) 0.0202(17) 0.0120(19)
N11 0.034(2) 0.0215(19) 0.0196(17) 0.0000(14) 0.0017(15) 0.0057(16)
N12 0.036(2) 0.028(2) 0.0138(16) 0.0038(15) 0.0034(15) 0.0085(16)
N13 0.032(2) 0.033(2) 0.030(2) 0.0102(17) 0.0001(17) 0.0015(18)
N14 0.033(2) 0.037(2) 0.0253(19) 0.0013(17) 0.0007(17) 0.0059(18)
C1 0.025(2) 0.036(3) 0.022(2) -0.0032(19) 0.0024(18) 0.003(2)
C2 0.029(2) 0.033(3) 0.018(2) 0.0018(18) 0.0087(18) -0.0005(19)
C3 0.031(2) 0.033(3) 0.024(2) 0.0015(19) 0.0048(19) -0.003(2)
C4 0.035(3) 0.027(2) 0.020(2) -0.0055(18) 0.0052(18) 0.007(2)
C5 0.027(2) 0.029(2) 0.0158(19) -0.0041(17) 0.0067(17) 0.0025(19)
C6 0.032(2) 0.032(3) 0.028(2) -0.0001(19) 0.0038(19) -0.010(2)
C7 0.045(3) 0.026(2) 0.030(2) 0.009(2) 0.009(2) -0.003(2)
C8 0.027(2) 0.029(2) 0.0163(19) -0.0004(17) 0.0095(17) 0.0068(19)
C9 0.043(3) 0.030(3) 0.026(2) -0.0018(19) -0.005(2) -0.007(2)
C10 0.048(3) 0.022(2) 0.024(2) 0.0040(18) -0.001(2) -0.003(2)
C11 0.028(2) 0.026(2) 0.026(2) -0.0002(18) 0.0116(19) 0.0019(19)
C12 0.047(3) 0.033(3) 0.037(3) 0.010(2) 0.020(2) 0.010(2)
C13 0.040(3) 0.039(3) 0.060(3) 0.011(3) 0.032(3) 0.003(2)
C14 0.026(3) 0.039(3) 0.054(3) -0.013(2) 0.005(2) 0.002(2)
C19 0.146(7) 0.031(3) 0.031(3) -0.019(3) -0.042(4) 0.038(4)
C20 0.126(6) 0.035(3) 0.022(2) 0.003(2) 0.003(3) -0.024(3)
C21 0.050(4) 0.080(5) 0.057(4) -0.047(4) -0.033(3) 0.033(3)
C22 0.033(2) 0.025(2) 0.022(2) 0.0017(18) 0.0043(18) 0.0021(19)
C23 0.034(3) 0.027(2) 0.025(2) -0.0003(18) 0.0012(19) 0.000(2)
C24 0.042(3) 0.029(3) 0.023(2) 0.0044(19) -0.002(2) 0.005(2)
C25 0.051(3) 0.021(2) 0.029(2) -0.0038(19) 0.014(2) 0.000(2)
C26 0.034(3) 0.018(2) 0.032(2) -0.0050(18) 0.0092(19) 0.0014(19)
C27 0.026(2) 0.026(2) 0.040(3) 0.002(2) 0.001(2) -0.0005(19)
C28 0.030(2) 0.028(2) 0.036(2) 0.006(2) 0.002(2) 0.005(2)
C29 0.027(2) 0.026(2) 0.042(3) 0.001(2) 0.007(2) -0.0002(19)
C30 0.025(2) 0.038(3) 0.043(3) 0.006(2) -0.003(2) -0.002(2)
C31 0.036(3) 0.032(3) 0.034(2) 0.001(2) -0.001(2) 0.003(2)
C32 0.062(3) 0.019(2) 0.028(2) 0.0010(19) 0.016(2) 0.002(2)
C33 0.029(2) 0.025(2) 0.025(2) 0.0003(18) -0.0004(18) 0.0061(19)
C34 0.028(2) 0.026(2) 0.029(2) 0.0071(19) 0.0039(19) 0.0002(19)
C35 0.066(4) 0.039(3) 0.024(2) 0.008(2) 0.023(2) 0.019(3)
C36 0.025(2) 0.029(2) 0.020(2) -0.0024(17) 0.0082(17) 0.0041(18)
C37 0.036(3) 0.053(3) 0.020(2) 0.006(2) 0.001(2) -0.014(2)
C38 0.031(3) 0.049(3) 0.044(3) -0.027(3) 0.011(2) -0.007(2)
C39 0.031(2) 0.024(2) 0.020(2) -0.0041(17) -0.0021(18) 0.0030(19)
C40 0.046(3) 0.020(2) 0.026(2) -0.0022(18) 0.000(2) 0.002(2)
C41 0.047(3) 0.024(2) 0.026(2) 0.0029(19) 0.006(2) -0.002(2)
C42 0.045(3) 0.044(3) 0.020(2) 0.000(2) 0.009(2) 0.016(2)
C43 0.027(2) 0.032(3) 0.021(2) 0.0039(19) -0.0018(18) -0.007(2)
C44 0.036(3) 0.022(2) 0.020(2) -0.0017(17) 0.0049(19) 0.004(2)
C45 0.089(9) 0.129(13) 0.36(3) -0.15(2) 0.06(2) -0.043(8)
C46 0.154(11) 0.060(6) 0.44(3) -0.105(13) 0.177(17) -0.062(7)
N15 0.102(10) 0.257(16) 0.39(2) -0.213(17) -0.008(15) -0.048(9)
C18 0.066(8) 0.033(6) 0.029(5) -0.009(4) -0.009(5) 0.011(6)
C18A 0.104(12) 0.037(7) 0.026(6) 0.001(5) -0.044(7) -0.004(8)

loop_
_atom_type_symbol
_atom_type_description
_atom_type_scat_dispersion_real
_atom_type_scat_dispersion_imag
_atom_type_scat_source
C C 0.0033 0.0016 'International Tables Vol C Tables 4.2.6.8 and 6.1.1.4'
H H 0.0000 0.0000 'International Tables Vol C Tables 4.2.6.8 and 6.1.1.4'
N N 0.0061 0.0033 'International Tables Vol C Tables 4.2.6.8 and 6.1.1.4'
S S 0.1246 0.1234 'International Tables Vol C Tables 4.2.6.8 and 6.1.1.4'
Cu Cu 0.3201 1.2651 'International Tables Vol C Tables 4.2.6.8 and 6.1.1.4'
W W -0.8490 6.8722 'International Tables Vol C Tables 4.2.6.8 and 6.1.1.4'
O O 0.0106 0.0060 'International Tables Vol C Tables 4.2.6.8 and 6.1.1.4'

loop_
_geom_angle_atom_site_label_1
_geom_angle_atom_site_label_2
_geom_angle_atom_site_label_3
_geom_angle
_geom_angle_site_symmetry_1
_geom_angle_site_symmetry_3
S2 W S1 109.31(4) . .
S2 W S3 108.81(4) . .
S1 W S3 109.46(4) . .
S2 W S4 109.57(4) . .
S1 W S4 108.57(4) . .
S3 W S4 111.09(4) . .
S2 W Cu1 128.09(3) . .
S1 W Cu1 54.33(3) . .
S3 W Cu1 55.30(3) . .
S4 W Cu1 122.31(3) . .
S2 W Cu3 55.22(3) . .
S1 W Cu3 125.22(3) . .
S3 W Cu3 125.31(3) . .
S4 W Cu3 54.37(3) . .
Cu1 W Cu3 176.655(17) . .
S2 W Cu2 54.98(3) . .
S1 W Cu2 122.22(3) . .
S3 W Cu2 53.91(3) . .
S4 W Cu2 129.21(3) . .
Cu1 W Cu2 90.212(16) . .
Cu3 W Cu2 92.550(16) . .
S2 W Cu4 122.57(3) . .
S1 W Cu4 54.37(3) . .
S3 W Cu4 128.61(3) . .
S4 W Cu4 54.26(3) . .
Cu1 W Cu4 89.243(16) . .
Cu3 W Cu4 88.142(16) . .
Cu2 W Cu4 175.744(17) . .
N1 Cu1 N3 101.31(14) . .
N1 Cu1 S1 108.19(11) . .
N3 Cu1 S1 117.41(10) . .
N1 Cu1 S3 123.38(11) . .
N3 Cu1 S3 101.84(11) . .
S1 Cu1 S3 105.42(4) . .
N1 Cu1 W 138.69(10) . .
N3 Cu1 W 119.98(10) . .
S1 Cu1 W 52.86(3) . .
S3 Cu1 W 52.70(3) . .
N13 Cu2 N5A 92.3(2) . .
N13 Cu2 N5 107.21(19) . .
N5A Cu2 N5 16.8(2) . .
N13 Cu2 S3 120.82(11) . .
N5A Cu2 S3 117.19(17) . .
N5 Cu2 S3 101.93(15) . .
N13 Cu2 S2 115.30(11) . .
N5A Cu2 S2 106.08(18) . .
N5 Cu2 S2 105.33(14) . .
S3 Cu2 S2 104.51(4) . .
N13 Cu2 W 142.45(11) . .
N5A Cu2 W 124.47(18) . .
N5 Cu2 W 110.29(15) . .
S3 Cu2 W 52.55(3) . .
S2 Cu2 W 52.03(3) . .
N14 Cu4 N11 104.40(14) . .
N14 Cu4 S4 115.41(12) . .
N11 Cu4 S4 110.29(10) . .
N14 Cu4 S1 116.26(11) . .
N11 Cu4 S1 105.31(10) . .
S4 Cu4 S1 104.74(4) . .
N14 Cu4 W 137.59(11) . .
N11 Cu4 W 117.97(9) . .
S4 Cu4 W 52.54(3) . .
S1 Cu4 W 52.25(3) . .
N9 Cu3 N7 104.84(13) . .
N9 Cu3 S4 120.88(11) . .
N7 Cu3 S4 110.61(10) . .
N9 Cu3 S2 106.52(11) . .
N7 Cu3 S2 107.98(10) . .
S4 Cu3 S2 105.42(4) . .
N9 Cu3 W 132.00(10) . .
N7 Cu3 W 122.13(9) . .
S4 Cu3 W 53.02(3) . .
S2 Cu3 W 52.41(3) . .
W S1 Cu1 72.81(3) . .
W S1 Cu4 73.38(3) . .
Cu1 S1 Cu4 111.60(5) . .
W S2 Cu3 72.37(3) . .
W S2 Cu2 72.99(3) . .
Cu3 S2 Cu2 114.53(5) . .
W S4 Cu3 72.61(3) . .
W S4 Cu4 73.20(3) . .
Cu3 S4 Cu4 109.87(5) . .
W S3 Cu2 73.54(3) . .
W S3 Cu1 72.00(3) . .
Cu2 S3 Cu1 112.20(5) . .
C1 N1 C2 105.4(4) . .
C1 N1 Cu1 128.5(3) . .
C2 N1 Cu1 125.4(3) . .
C1 N2 C3 107.0(3) . .
C1 N2 C4 127.4(4) . .
C3 N2 C4 125.4(4) . .
C11 N3 C12 105.0(4) . .
C11 N3 Cu1 130.8(3) . .
C12 N3 Cu1 124.1(3) . .
C11 N4 C13 106.4(4) . .
C11 N4 C14 126.6(4) . .
C13 N4 C14 126.8(4) . .
C22 N7 C23 104.9(3) . .
C22 N7 Cu3 134.3(3) . .
C23 N7 Cu3 120.8(3) . .
C22 N8 C24 107.0(3) . .
C22 N8 C25 125.8(4) . .
C24 N8 C25 126.9(4) . .
C32 N9 C33 104.9(4) . .
C32 N9 Cu3 126.2(3) . .
C33 N9 Cu3 128.0(3) . .
C32 N10 C34 106.8(3) . .
C32 N10 C35 126.6(4) . .
C34 N10 C35 126.6(4) . .
C39 N11 C40 104.8(4) . .
C39 N11 Cu4 126.7(3) . .
C40 N11 Cu4 128.4(3) . .
C39 N12 C41 107.7(3) . .
C39 N12 C42 125.2(4) . .
C41 N12 C42 127.1(4) . .
C43 N13 Cu2 172.4(4) . .
C44 N14 Cu4 175.8(3) . .
N1 C1 N2 111.4(4) . .
C3 C2 N1 109.9(4) . .
C2 C3 N2 106.3(4) . .
N2 C4 C5 109.7(3) . .
C10 C5 C6 118.9(4) . .
C10 C5 C4 121.2(4) . .
C6 C5 C4 119.9(4) . .
C7 C6 C5 120.6(4) . .
C6 C7 C8 120.5(4) . .
C9 C8 C7 118.9(4) . .
C9 C8 C42 121.5(4) . 1_554
C7 C8 C42 119.6(4) . 1_554
C8 C9 C10 120.7(4) . .
C5 C10 C9 120.4(4) . .
N3 C11 N4 111.8(4) . .
C13 C12 N3 109.7(4) . .
C12 C13 N4 107.1(4) . .
N4 C14 C29 113.1(4) . 2_645
C20 C19 C21 118.7(5) . .
C20 C19 C18 137.2(7) . .
C21 C19 C18 103.6(7) . .
C20 C19 C18A 104.0(8) . .
C21 C19 C18A 136.2(7) . .
C18 C19 C18A 36.9(6) . .
C19 C20 C37 120.6(5) . 1_554
C38 C21 C19 121.5(5) 1_554 .
N7 C22 N8 111.7(4) . .
C24 C23 N7 109.8(4) . .
C23 C24 N8 106.6(4) . .
N8 C25 C26 113.2(3) . .
C31 C26 C27 118.6(4) . .
C31 C26 C25 120.5(4) . .
C27 C26 C25 120.9(4) . .
C26 C27 C28 121.0(4) . .
C27 C28 C29 120.3(4) . .
C30 C29 C28 118.6(4) . .
C30 C29 C14 122.8(4) . 2_655
C28 C29 C14 118.5(4) . 2_655
C31 C30 C29 120.6(4) . .
C26 C31 C30 120.9(4) . .
N9 C32 N10 112.1(4) . .
C34 C33 N9 110.0(4) . .
C33 C34 N10 106.3(4) . .
N10 C35 C36 111.0(4) . .
C37 C36 C38 119.5(4) . .
C37 C36 C35 119.6(4) . .
C38 C36 C35 120.8(4) . .
C36 C37 C20 120.0(5) . 1_556
C21 C38 C36 119.5(5) 1_556 .
N11 C39 N12 111.3(4) . .
C41 C40 N11 110.4(4) . .
C40 C41 N12 105.8(4) . .
N12 C42 C8 113.8(3) . 1_556
N13 C43 S5 179.3(4) . .
N14 C44 S6 179.2(4) . .
N15 C45 C46 173(2) . .
N6 C15 N5 108.0 . .
C16 N5 C15 108.0 . .
C16 N5 Cu2 122.5(3) . .
C15 N5 Cu2 129.3(3) . .
N5 C16 C17 108.0 . .
N6 C17 C16 108.0 . .
C17 N6 C15 108.0 . .
C17 N6 C18 128.5(5) . .
C15 N6 C18 123.5(5) . .
N6 C18 C19 109.4(6) . .
N6A C15A N5A 108.0 . .
C15A N5A C16A 108.0 . .
C15A N5A Cu2 125.8(3) . .
C16A N5A Cu2 126.1(3) . .
C17A C16A N5A 108.0 . .
C16A C17A N6A 108.0 . .
C15A N6A C17A 108.0 . .
C15A N6A C18A 125.0(6) . .
C17A N6A C18A 126.4(6) . .
N6A C18A C19 110.5(8) . .

loop_
_geom_bond_atom_site_label_1
_geom_bond_atom_site_label_2
_geom_bond_distance
_geom_bond_site_symmetry_2
W S2 2.2298(10) .
W S1 2.2337(10) .
W S3 2.2389(10) .
W S4 2.2447(10) .
W Cu1 2.6766(5) .
W Cu3 2.6817(5) .
W Cu2 2.7046(5) .
W Cu4 2.7070(5) .
Cu1 N1 2.010(3) .
Cu1 N3 2.053(4) .
Cu1 S1 2.2762(11) .
Cu1 S3 2.3138(12) .
Cu2 N13 1.969(4) .
Cu2 N5A 2.035(5) .
Cu2 N5 2.104(5) .
Cu2 S3 2.2791(12) .
Cu2 S2 2.3164(11) .
Cu4 N14 1.967(4) .
Cu4 N11 2.067(3) .
Cu4 S4 2.2952(12) .
Cu4 S1 2.2961(11) .
Cu3 N9 2.014(3) .
Cu3 N7 2.040(3) .
Cu3 S4 2.2840(12) .
Cu3 S2 2.3111(11) .
S5 C43 1.642(5) .
S6 C44 1.637(5) .
N1 C1 1.319(5) .
N1 C2 1.370(5) .
N2 C1 1.343(5) .
N2 C3 1.368(5) .
N2 C4 1.475(5) .
N3 C11 1.318(5) .
N3 C12 1.376(6) .
N4 C11 1.342(5) .
N4 C13 1.364(6) .
N4 C14 1.458(6) .
N7 C22 1.315(5) .
N7 C23 1.388(5) .
N8 C22 1.348(5) .
N8 C24 1.364(5) .
N8 C25 1.462(5) .
N9 C32 1.323(5) .
N9 C33 1.372(5) .
N10 C32 1.340(6) .
N10 C34 1.370(6) .
N10 C35 1.467(5) .
N11 C39 1.326(5) .
N11 C40 1.369(5) .
N12 C39 1.336(5) .
N12 C41 1.361(5) .
N12 C42 1.475(5) .
N13 C43 1.152(5) .
N14 C44 1.153(5) .
C2 C3 1.348(6) .
C4 C5 1.508(5) .
C5 C10 1.375(6) .
C5 C6 1.385(6) .
C6 C7 1.381(6) .
C7 C8 1.382(6) .
C8 C9 1.374(6) .
C8 C42 1.508(6) 1_554
C9 C10 1.392(6) .
C12 C13 1.337(7) .
C14 C29 1.518(6) 2_645
C19 C20 1.370(9) .
C19 C21 1.371(9) .
C19 C18 1.530(9) .
C19 C18A 1.615(11) .
C20 C37 1.379(7) 1_554
C21 C38 1.369(8) 1_554
C23 C24 1.344(6) .
C25 C26 1.518(6) .
C26 C31 1.377(6) .
C26 C27 1.382(6) .
C27 C28 1.383(6) .
C28 C29 1.388(6) .
C29 C30 1.384(6) .
C29 C14 1.518(6) 2_655
C30 C31 1.383(6) .
C33 C34 1.355(6) .
C35 C36 1.505(6) .
C36 C37 1.375(6) .
C36 C38 1.379(6) .
C37 C20 1.379(7) 1_556
C38 C21 1.369(8) 1_556
C40 C41 1.350(6) .
C42 C8 1.508(6) 1_556
C45 N15 1.159(10) .
C45 C46 1.52(2) .
C15 N6 1.359(4) .
C15 N5 1.359(4) .
N5 C16 1.359(4) .
C16 C17 1.359(4) .
C17 N6 1.359(4) .
N6 C18 1.432(9) .
C15A N6A 1.380(3) .
C15A N5A 1.380(3) .
N5A C16A 1.380(3) .
C16A C17A 1.380(3) .
C17A N6A 1.380(3) .
N6A C18A 1.488(13) .
